data_7135167
loop_
_publ_author_name
'Kaulage, Sandeep'
'Shah, Brij'
'Sharma, Himanshu'
'Panday, Rishukumar'
'Vanka, Kumar'
'Khan, Shabana'

_publ_section_title
;
 Silylene-Copper(I) Catalysis: Regioselective Protoboration of Terminal
 Alkynes
;
_journal_name_full 'Chemical Communications'
_journal_paper_doi 10.1039/D5CC06125C
_journal_year 2025
_chemical_formula_moiety 'C78 H100 Cl2 Cu2 N6 P2 Si2, 2[C7H8]'
_chemical_formula_sum 'C78 H100 Cl2 Cu2 N6 P2 Si2'
_chemical_formula_weight 1437.73
_space_group_crystal_system orthorhombic
_space_group_IT_number 61
_space_group_name_Hall '-P 2ac 2ab'
_space_group_name_H-M_alt 'P b c a'
_atom_sites_solution_hydrogens geom
_atom_sites_solution_primary iterative
_audit_creation_date 2025-07-20
_audit_creation_method
;
Olex2 1.3
(compiled 2020.11.12 svn.r5f609507 for OlexSys, GUI svn.r6408)
;
_audit_update_record
;
2025-08-07 deposited with the CCDC.	2025-11-12 downloaded from the CCDC.
;
_cell_angle_alpha 90
_cell_angle_beta 90
_cell_angle_gamma 90
_cell_formula_units_Z 4
_cell_length_a 13.856(5)
_cell_length_b 18.909(7)
_cell_length_c 33.767(12)
_cell_measurement_reflns_used 9557
_cell_measurement_temperature 153.15
_cell_measurement_theta_max 21.67
_cell_measurement_theta_min 2.24
_cell_volume 8847(6)
_computing_cell_refinement 'SAINT v8.37A (Bruker, 2015)'
_computing_data_reduction 'SAINT v8.37A (Bruker, 2015)'
_computing_molecular_graphics 'Olex2 1.3 (Dolomanov et al., 2009)'
_computing_publication_material 'Olex2 1.3 (Dolomanov et al., 2009)'
_computing_structure_refinement 'XL  (Sheldrick, 2008)'
_computing_structure_solution 'olex2.solve 1.3 (Bourhis et al., 2015)'
_diffrn_ambient_temperature 153.15
_diffrn_measured_fraction_theta_full 0.987
_diffrn_measured_fraction_theta_max 0.987
_diffrn_measurement_device_type 'Bruker APEX-II CCD'
_diffrn_measurement_method '\f and \w scans'
_diffrn_radiation_type MoK\a
_diffrn_radiation_wavelength 0.71073
_diffrn_reflns_av_R_equivalents 0.1116
_diffrn_reflns_av_unetI/netI 0.0342
_diffrn_reflns_Laue_measured_fraction_full 0.987
_diffrn_reflns_Laue_measured_fraction_max 0.987
_diffrn_reflns_limit_h_max 16
_diffrn_reflns_limit_h_min -16
_diffrn_reflns_limit_k_max 22
_diffrn_reflns_limit_k_min -22
_diffrn_reflns_limit_l_max 40
_diffrn_reflns_limit_l_min -40
_diffrn_reflns_number 201058
_diffrn_reflns_point_group_measured_fraction_full 0.987
_diffrn_reflns_point_group_measured_fraction_max 0.987
_diffrn_reflns_theta_full 25.171
_diffrn_reflns_theta_max 25.171
_diffrn_reflns_theta_min 1.206
_diffrn_source_current 22.0
_diffrn_source_power 0.88
_diffrn_source_voltage 40.0
_diffrn_standards_number 0
_exptl_absorpt_coefficient_mu 0.643
_exptl_absorpt_correction_T_max 0.7452
_exptl_absorpt_correction_T_min 0.6877
_exptl_absorpt_correction_type multi-scan
_exptl_absorpt_process_details
;
SADABS-2016/2 (Bruker,2016/2) was used for absorption correction.
wR2(int) was 0.0838 before and 0.0738 after correction.
The Ratio of minimum to maximum transmission is 0.9228.
The \l/2 correction factor is Not present.
;
_exptl_crystal_colour 'clear colourless'
_exptl_crystal_colour_lustre clear
_exptl_crystal_colour_primary colourless
_exptl_crystal_density_diffrn 1.079
_exptl_crystal_description block
_exptl_crystal_F_000 3040
_exptl_crystal_size_max 0.311
_exptl_crystal_size_mid 0.283
_exptl_crystal_size_min 0.252
_refine_diff_density_max 0.563
_refine_diff_density_min -0.578
_refine_diff_density_rms 0.076
_refine_ls_extinction_method none
_refine_ls_goodness_of_fit_ref 1.171
_refine_ls_hydrogen_treatment constr
_refine_ls_matrix_type full
_refine_ls_number_parameters 435
_refine_ls_number_reflns 7837
_refine_ls_number_restraints 0
_refine_ls_restrained_S_all 1.171
_refine_ls_R_factor_all 0.0813
_refine_ls_R_factor_gt 0.0675
_refine_ls_shift/su_max 0.001
_refine_ls_shift/su_mean 0.000
_refine_ls_structure_factor_coef Fsqd
_refine_ls_weighting_details 'w=1/[\s^2^(Fo^2^)+(0.0266P)^2^+32.6567P] where P=(Fo^2^+2Fc^2^)/3'
_refine_ls_weighting_scheme calc
_refine_ls_wR_factor_gt 0.1396
_refine_ls_wR_factor_ref 0.1462
_reflns_Friedel_coverage 0.000
_reflns_number_gt 6528
_reflns_number_total 7837
_reflns_threshold_expression 'I > 2\s(I)'
_cod_data_source_file d5cc06125c2.cif
_cod_data_source_block C1
_cod_original_cell_volume 8847(5)
_cod_database_code 7135167
_shelx_shelxl_version_number 2018/3
_shelx_space_group_comment
;
The symmetry employed for this shelxl refinement is uniquely defined
by the following loop, which should always be used as a source of
symmetry information in preference to the above space-group names.
They are only intended as comments.
;
_shelx_estimated_absorpt_t_max 0.855
_shelx_estimated_absorpt_t_min 0.825
_olex2_refinement_description
;
1. Fixed Uiso
 At 1.2 times of:
  All C(H) groups
 At 1.5 times of:
  All C(H,H,H) groups
2. Others
 Sof(Cl1A)=1-FVAR(1)
 Sof(Cl1)=FVAR(1)
3.a Ternary CH refined with riding coordinates:
 C34(H34), C37(H37)
3.b Aromatic/amide H refined with riding coordinates:
 C3(H3), C4(H4), C5(H5), C6(H6), C7(H7), C17(H17), C18(H18), C19(H19),
 C20(H20), C21(H21), C23(H23), C24(H24), C25(H25), C26(H26), C27(H27), C30(H30),
  C31(H31), C32(H32)
3.c Idealised Me refined as rotating group:
 C9(H9A,H9B,H9C), C10(H10A,H10B,H10C), C11(H11A,H11B,H11C), C13(H13A,H13B,
 H13C), C14(H14A,H14B,H14C), C15(H15A,H15B,H15C), C35(H35A,H35B,H35C), C36(H36A,
 H36B,H36C), C38(H38A,H38B,H38C), C39(H39A,H39B,H39C)
;
_smtbx_masks_special_details
;
A solvent mask was calculated and 442 electrons were 
found in a volume of 1860\%A^3^ in 2 voids per unit cell. 
This is consistent with the presence of 
0.131[C7H8] per Asymmetric Unit 
which account for 400 electrons 
per unit cell.
;
_smtbx_masks_void_probe_radius 1.2
_smtbx_masks_void_truncation_radius 1.2
_olex2_submission_special_instructions 'No special instructions were received'

loop_
_space_group_symop_operation_xyz
'x, y, z'
'-x+1/2, -y, z+1/2'
'-x, y+1/2, -z+1/2'
'x+1/2, -y+1/2, -z'
'-x, -y, -z'
'x-1/2, y, -z-1/2'
'x, -y-1/2, z-1/2'
'-x-1/2, y-1/2, z'

loop_
_atom_site_label
_atom_site_type_symbol
_atom_site_fract_x
_atom_site_fract_y
_atom_site_fract_z
_atom_site_U_iso_or_equiv
_atom_site_adp_type
_atom_site_occupancy
_atom_site_site_symmetry_order
_atom_site_calc_flag
_atom_site_refinement_flags_posn
_atom_site_refinement_flags_adp
_atom_site_refinement_flags_occupancy
_atom_site_disorder_assembly
_atom_site_disorder_group
Cu1 Cu 0.50595(4) 0.50632(3) 0.54224(2) 0.03154(16) Uani 1 1 d . . . . .
Cl1 Cl 0.4504(19) 0.4096(4) 0.50650(12) 0.039(3) Uani 0.67(5) 1 d . . P A 1
Cl1A Cl 0.492(2) 0.4052(4) 0.5050(2) 0.021(3) Uani 0.33(5) 1 d . . P A 2
P1 P 0.47353(7) 0.53561(5) 0.68970(3) 0.0176(2) Uani 1 1 d . . . . .
Si1 Si 0.53750(8) 0.52142(5) 0.60503(3) 0.0178(2) Uani 1 1 d . . . . .
N1 N 0.4520(2) 0.50325(16) 0.64224(9) 0.0168(7) Uani 1 1 d . . . . .
N2 N 0.6606(2) 0.49299(16) 0.62092(9) 0.0188(7) Uani 1 1 d . . . . .
N3 N 0.6091(2) 0.60035(16) 0.62130(10) 0.0197(7) Uani 1 1 d . . . . .
C1 C 0.6886(3) 0.56145(19) 0.62450(11) 0.0179(8) Uani 1 1 d . . . . .
C2 C 0.7885(3) 0.5850(2) 0.63201(12) 0.0210(8) Uani 1 1 d . . . . .
C3 C 0.8517(3) 0.6057(2) 0.60178(13) 0.0270(9) Uani 1 1 d . . . . .
H3 H 0.829218 0.608536 0.575246 0.032 Uiso 1 1 calc R U . . .
C4 C 0.9472(3) 0.6219(2) 0.61045(13) 0.0336(11) Uani 1 1 d . . . . .
H4 H 0.989922 0.635386 0.589794 0.040 Uiso 1 1 calc R U . . .
C5 C 0.9801(3) 0.6185(3) 0.64895(13) 0.0341(11) Uani 1 1 d . . . . .
H5 H 1.045576 0.629423 0.654651 0.041 Uiso 1 1 calc R U . . .
C6 C 0.9184(3) 0.5994(2) 0.67928(13) 0.0315(10) Uani 1 1 d . . . . .
H6 H 0.941375 0.597935 0.705772 0.038 Uiso 1 1 calc R U . . .
C7 C 0.8228(3) 0.5823(2) 0.67113(12) 0.0240(9) Uani 1 1 d . . . . .
H7 H 0.780776 0.568837 0.692020 0.029 Uiso 1 1 calc R U . . .
C8 C 0.7230(3) 0.4334(2) 0.60678(13) 0.0242(9) Uani 1 1 d . . . . .
C9 C 0.7563(3) 0.4469(2) 0.56397(13) 0.0360(11) Uani 1 1 d . . . . .
H9A H 0.699733 0.452264 0.546805 0.054 Uiso 1 1 calc R U . . .
H9B H 0.795177 0.406800 0.554806 0.054 Uiso 1 1 calc R U . . .
H9C H 0.795143 0.490149 0.563029 0.054 Uiso 1 1 calc R U . . .
C10 C 0.8104(3) 0.4205(2) 0.63370(15) 0.0349(11) Uani 1 1 d . . . . .
H10A H 0.856563 0.459332 0.630620 0.052 Uiso 1 1 calc R U . . .
H10B H 0.841346 0.375783 0.626363 0.052 Uiso 1 1 calc R U . . .
H10C H 0.788970 0.418088 0.661334 0.052 Uiso 1 1 calc R U . . .
C11 C 0.6588(3) 0.3680(2) 0.60709(14) 0.0307(10) Uani 1 1 d . . . . .
H11A H 0.640809 0.356641 0.634426 0.046 Uiso 1 1 calc R U . . .
H11B H 0.693802 0.328080 0.595471 0.046 Uiso 1 1 calc R U . . .
H11C H 0.600365 0.377337 0.591573 0.046 Uiso 1 1 calc R U . . .
C12 C 0.6010(3) 0.6793(2) 0.62240(13) 0.0263(9) Uani 1 1 d . . . . .
C13 C 0.6514(4) 0.7105(2) 0.58585(13) 0.0346(11) Uani 1 1 d . . . . .
H13A H 0.721084 0.702574 0.587862 0.052 Uiso 1 1 calc R U . . .
H13B H 0.638518 0.761442 0.584476 0.052 Uiso 1 1 calc R U . . .
H13C H 0.626663 0.687539 0.561899 0.052 Uiso 1 1 calc R U . . .
C14 C 0.6435(4) 0.7083(2) 0.66098(14) 0.0397(12) Uani 1 1 d . . . . .
H14A H 0.614541 0.683550 0.683558 0.060 Uiso 1 1 calc R U . . .
H14B H 0.629594 0.758982 0.662975 0.060 Uiso 1 1 calc R U . . .
H14C H 0.713469 0.700895 0.661111 0.060 Uiso 1 1 calc R U . . .
C15 C 0.4942(3) 0.6975(2) 0.61999(16) 0.0395(12) Uani 1 1 d . . . . .
H15A H 0.468426 0.681845 0.594422 0.059 Uiso 1 1 calc R U . . .
H15B H 0.485927 0.748766 0.622531 0.059 Uiso 1 1 calc R U . . .
H15C H 0.459489 0.673626 0.641448 0.059 Uiso 1 1 calc R U . . .
C16 C 0.4982(3) 0.4590(2) 0.72183(11) 0.0226(9) Uani 1 1 d . . . . .
C17 C 0.5846(3) 0.4236(2) 0.71460(12) 0.0252(9) Uani 1 1 d . . . . .
H17 H 0.621205 0.435162 0.691697 0.030 Uiso 1 1 calc R U . . .
C18 C 0.6183(4) 0.3719(2) 0.74024(14) 0.0370(11) Uani 1 1 d . . . . .
H18 H 0.677056 0.348037 0.734640 0.044 Uiso 1 1 calc R U . . .
C19 C 0.5666(4) 0.3550(2) 0.77390(13) 0.0404(12) Uani 1 1 d . . . . .
H19 H 0.589322 0.319230 0.791281 0.048 Uiso 1 1 calc R U . . .
C20 C 0.4818(4) 0.3903(2) 0.78222(14) 0.0393(12) Uani 1 1 d . . . . .
H20 H 0.447160 0.379409 0.805719 0.047 Uiso 1 1 calc R U . . .
C21 C 0.4465(3) 0.4418(2) 0.75645(12) 0.0283(10) Uani 1 1 d . . . . .
H21 H 0.387616 0.465381 0.762248 0.034 Uiso 1 1 calc R U . . .
C22 C 0.3557(3) 0.5672(2) 0.70753(11) 0.0196(8) Uani 1 1 d . . . . .
C23 C 0.3524(3) 0.6389(2) 0.71895(11) 0.0257(9) Uani 1 1 d . . . . .
H23 H 0.409569 0.666592 0.717582 0.031 Uiso 1 1 calc R U . . .
C24 C 0.2680(3) 0.6698(2) 0.73209(12) 0.0302(10) Uani 1 1 d . . . . .
H24 H 0.267392 0.717938 0.740166 0.036 Uiso 1 1 calc R U . . .
C25 C 0.1841(3) 0.6300(3) 0.73338(13) 0.0346(11) Uani 1 1 d . . . . .
H25 H 0.125559 0.651268 0.741947 0.042 Uiso 1 1 calc R U . . .
C26 C 0.1850(3) 0.5596(2) 0.72227(12) 0.0298(10) Uani 1 1 d . . . . .
H26 H 0.127182 0.532600 0.723099 0.036 Uiso 1 1 calc R U . . .
C27 C 0.2704(3) 0.5285(2) 0.70994(12) 0.0257(9) Uani 1 1 d . . . . .
H27 H 0.270767 0.479846 0.702983 0.031 Uiso 1 1 calc R U . . .
C28 C 0.3594(3) 0.4701(2) 0.63238(11) 0.0214(8) Uani 1 1 d . . . . .
C29 C 0.3423(3) 0.3984(2) 0.64093(13) 0.0277(10) Uani 1 1 d . . . . .
C30 C 0.2475(3) 0.3728(3) 0.63811(15) 0.0403(12) Uani 1 1 d . . . . .
H30 H 0.234582 0.325145 0.645245 0.048 Uiso 1 1 calc R U . . .
C31 C 0.1720(3) 0.4155(3) 0.62510(16) 0.0472(14) Uani 1 1 d . . . . .
H31 H 0.107722 0.398053 0.624383 0.057 Uiso 1 1 calc R U . . .
C32 C 0.1923(3) 0.4829(3) 0.61341(14) 0.0361(11) Uani 1 1 d . . . . .
H32 H 0.141589 0.511447 0.603243 0.043 Uiso 1 1 calc R U . . .
C33 C 0.2849(3) 0.5115(2) 0.61583(12) 0.0258(9) Uani 1 1 d . . . . .
C34 C 0.4232(3) 0.3460(2) 0.64859(13) 0.0293(10) Uani 1 1 d . . . . .
H34 H 0.483851 0.373419 0.653166 0.035 Uiso 1 1 calc R U . . .
C35 C 0.4067(4) 0.2983(2) 0.68464(14) 0.0419(12) Uani 1 1 d . . . . .
H35A H 0.394626 0.327590 0.708056 0.063 Uiso 1 1 calc R U . . .
H35B H 0.464112 0.269063 0.689110 0.063 Uiso 1 1 calc R U . . .
H35C H 0.350873 0.267655 0.679820 0.063 Uiso 1 1 calc R U . . .
C36 C 0.4367(3) 0.3016(2) 0.61063(14) 0.0335(11) Uani 1 1 d . . . . .
H36A H 0.379319 0.272382 0.606248 0.050 Uiso 1 1 calc R U . . .
H36B H 0.493412 0.271093 0.613577 0.050 Uiso 1 1 calc R U . . .
H36C H 0.446036 0.333256 0.587957 0.050 Uiso 1 1 calc R U . . .
C37 C 0.3025(3) 0.5842(2) 0.59785(12) 0.0290(10) Uani 1 1 d . . . . .
H37 H 0.371955 0.596183 0.602206 0.035 Uiso 1 1 calc R U . . .
C38 C 0.2426(3) 0.6429(3) 0.61644(14) 0.0390(12) Uani 1 1 d . . . . .
H38A H 0.174258 0.635298 0.610289 0.058 Uiso 1 1 calc R U . . .
H38B H 0.263266 0.688631 0.605800 0.058 Uiso 1 1 calc R U . . .
H38C H 0.251697 0.642428 0.645223 0.058 Uiso 1 1 calc R U . . .
C39 C 0.2856(4) 0.5812(3) 0.55300(14) 0.0504(14) Uani 1 1 d . . . . .
H39A H 0.320745 0.540921 0.541832 0.076 Uiso 1 1 calc R U . . .
H39B H 0.308924 0.625090 0.540826 0.076 Uiso 1 1 calc R U . . .
H39C H 0.216506 0.575832 0.547686 0.076 Uiso 1 1 calc R U . . .

loop_
_atom_site_aniso_label
_atom_site_aniso_U_11
_atom_site_aniso_U_22
_atom_site_aniso_U_33
_atom_site_aniso_U_23
_atom_site_aniso_U_13
_atom_site_aniso_U_12
Cu1 0.0437(3) 0.0317(3) 0.0193(2) -0.0013(2) -0.0019(2) 0.0021(3)
Cl1 0.076(8) 0.0224(12) 0.0179(10) 0.0028(8) 0.0015(19) -0.016(2)
Cl1A 0.037(7) 0.0131(19) 0.0137(19) -0.0014(13) 0.001(3) -0.005(3)
P1 0.0161(5) 0.0174(5) 0.0194(5) -0.0003(4) -0.0001(4) 0.0002(4)
Si1 0.0200(5) 0.0142(5) 0.0194(5) 0.0007(4) 0.0009(4) 0.0012(4)
N1 0.0146(15) 0.0162(16) 0.0196(16) 0.0001(13) 0.0033(13) -0.0021(13)
N2 0.0166(16) 0.0163(16) 0.0235(17) 0.0002(14) 0.0001(13) 0.0006(13)
N3 0.0193(17) 0.0131(16) 0.0268(18) 0.0020(14) 0.0001(14) -0.0012(13)
C1 0.021(2) 0.0163(19) 0.0167(19) -0.0001(15) 0.0043(16) -0.0018(16)
C2 0.020(2) 0.017(2) 0.026(2) 0.0003(16) 0.0028(17) -0.0007(16)
C3 0.029(2) 0.027(2) 0.025(2) 0.0015(18) 0.0026(19) -0.0068(18)
C4 0.030(2) 0.041(3) 0.031(2) -0.002(2) 0.017(2) -0.016(2)
C5 0.017(2) 0.047(3) 0.038(3) -0.003(2) -0.0003(19) -0.007(2)
C6 0.032(2) 0.036(3) 0.027(2) -0.0059(19) -0.0026(19) -0.005(2)
C7 0.024(2) 0.025(2) 0.024(2) 0.0001(17) 0.0022(17) -0.0008(17)
C8 0.021(2) 0.018(2) 0.033(2) -0.0037(18) 0.0013(18) 0.0047(17)
C9 0.037(3) 0.034(3) 0.037(3) -0.010(2) 0.012(2) 0.003(2)
C10 0.026(2) 0.027(2) 0.052(3) -0.004(2) -0.003(2) 0.0069(19)
C11 0.028(2) 0.017(2) 0.048(3) -0.0067(19) -0.001(2) 0.0028(17)
C12 0.035(2) 0.0101(19) 0.034(2) 0.0001(17) -0.002(2) 0.0020(17)
C13 0.046(3) 0.021(2) 0.037(3) 0.007(2) -0.002(2) -0.008(2)
C14 0.065(3) 0.018(2) 0.036(3) -0.0024(19) -0.011(2) 0.003(2)
C15 0.038(3) 0.018(2) 0.062(3) 0.005(2) 0.002(2) 0.007(2)
C16 0.032(2) 0.020(2) 0.0161(19) 0.0004(16) -0.0017(17) -0.0016(17)
C17 0.027(2) 0.027(2) 0.021(2) -0.0013(17) 0.0015(18) 0.0067(18)
C18 0.038(3) 0.034(3) 0.039(3) 0.000(2) 0.001(2) 0.018(2)
C19 0.060(3) 0.034(3) 0.028(2) 0.009(2) -0.003(2) 0.017(2)
C20 0.056(3) 0.034(3) 0.028(2) 0.010(2) 0.009(2) 0.007(2)
C21 0.030(2) 0.031(2) 0.023(2) -0.0020(18) 0.0045(18) 0.0075(19)
C22 0.023(2) 0.021(2) 0.0152(19) 0.0038(16) -0.0002(16) 0.0003(16)
C23 0.032(2) 0.026(2) 0.019(2) -0.0010(17) -0.0039(18) 0.0058(18)
C24 0.037(3) 0.028(2) 0.026(2) -0.0037(19) -0.001(2) 0.012(2)
C25 0.035(3) 0.046(3) 0.023(2) 0.004(2) 0.003(2) 0.020(2)
C26 0.024(2) 0.040(3) 0.025(2) 0.005(2) 0.0033(18) 0.0016(19)
C27 0.028(2) 0.026(2) 0.023(2) 0.0026(17) 0.0030(18) 0.0013(18)
C28 0.021(2) 0.025(2) 0.018(2) -0.0037(16) 0.0007(16) -0.0007(17)
C29 0.027(2) 0.028(2) 0.028(2) -0.0055(18) 0.0028(19) -0.0096(18)
C30 0.034(3) 0.037(3) 0.050(3) -0.008(2) 0.008(2) -0.018(2)
C31 0.022(2) 0.055(3) 0.064(4) -0.013(3) 0.000(2) -0.015(2)
C32 0.017(2) 0.048(3) 0.043(3) -0.011(2) -0.0012(19) 0.002(2)
C33 0.020(2) 0.033(2) 0.025(2) -0.0051(18) 0.0012(17) 0.0033(18)
C34 0.035(2) 0.017(2) 0.036(3) -0.0018(18) 0.002(2) -0.0085(18)
C35 0.055(3) 0.028(2) 0.043(3) 0.006(2) 0.005(3) -0.011(2)
C36 0.036(3) 0.023(2) 0.042(3) -0.007(2) 0.004(2) -0.0090(19)
C37 0.020(2) 0.042(3) 0.025(2) 0.0034(19) -0.0011(18) 0.0066(19)
C38 0.031(3) 0.046(3) 0.040(3) -0.001(2) -0.002(2) 0.012(2)
C39 0.053(3) 0.064(4) 0.034(3) 0.005(3) -0.001(2) 0.027(3)

loop_
_atom_type_symbol
_atom_type_description
_atom_type_scat_dispersion_real
_atom_type_scat_dispersion_imag
_atom_type_scat_source
C C 0.0033 0.0016 'International Tables Vol C Tables 4.2.6.8 and 6.1.1.4'
H H 0.0000 0.0000 'International Tables Vol C Tables 4.2.6.8 and 6.1.1.4'
Cl Cl 0.1484 0.1585 'International Tables Vol C Tables 4.2.6.8 and 6.1.1.4'
Cu Cu 0.3201 1.2651 'International Tables Vol C Tables 4.2.6.8 and 6.1.1.4'
N N 0.0061 0.0033 'International Tables Vol C Tables 4.2.6.8 and 6.1.1.4'
P P 0.1023 0.0942 'International Tables Vol C Tables 4.2.6.8 and 6.1.1.4'
Si Si 0.0817 0.0704 'International Tables Vol C Tables 4.2.6.8 and 6.1.1.4'

loop_
_geom_angle_atom_site_label_1
_geom_angle_atom_site_label_2
_geom_angle_atom_site_label_3
_geom_angle
_geom_angle_site_symmetry_1
_geom_angle_site_symmetry_3
_geom_angle_publ_flag
Cl1 Cu1 Cu1 53.02(12) . 5_666 ?
Cl1 Cu1 Cu1 51.61(11) 5_666 5_666 ?
Cl1 Cu1 Cl1 104.62(18) . 5_666 ?
Cl1A Cu1 Cl1A 103.1(2) . 5_666 ?
Si1 Cu1 Cu1 171.27(5) . 5_666 ?
Si1 Cu1 Cl1 132.36(10) . . ?
Si1 Cu1 Cl1 122.42(18) . 5_666 ?
Si1 Cu1 Cl1A 131.1(2) . . ?
Si1 Cu1 Cl1A 125.0(2) . 5_666 ?
Cu1 Cl1 Cu1 75.37(18) . 5_666 ?
Cu1 Cl1A Cu1 76.9(2) . 5_666 ?
N1 P1 C16 107.31(16) . . ?
N1 P1 C22 105.28(16) . . ?
C22 P1 C16 103.12(18) . . ?
N1 Si1 Cu1 122.20(12) . . ?
N1 Si1 N2 110.69(15) . . ?
N1 Si1 N3 107.59(15) . . ?
N2 Si1 Cu1 115.11(11) . . ?
N2 Si1 N3 70.20(14) . . ?
N3 Si1 Cu1 119.65(11) . . ?
P1 N1 Si1 118.24(17) . . ?
C28 N1 P1 120.6(2) . . ?
C28 N1 Si1 120.7(2) . . ?
C1 N2 Si1 90.7(2) . . ?
C1 N2 C8 125.5(3) . . ?
C8 N2 Si1 130.7(3) . . ?
C1 N3 Si1 91.3(2) . . ?
C1 N3 C12 127.8(3) . . ?
C12 N3 Si1 139.5(3) . . ?
N2 C1 C2 124.9(3) . . ?
N3 C1 N2 106.5(3) . . ?
N3 C1 C2 128.6(3) . . ?
C3 C2 C1 123.1(4) . . ?
C3 C2 C7 118.9(4) . . ?
C7 C2 C1 117.9(3) . . ?
C2 C3 H3 119.9 . . ?
C4 C3 C2 120.2(4) . . ?
C4 C3 H3 119.9 . . ?
C3 C4 H4 119.9 . . ?
C5 C4 C3 120.2(4) . . ?
C5 C4 H4 119.9 . . ?
C4 C5 H5 119.8 . . ?
C4 C5 C6 120.4(4) . . ?
C6 C5 H5 119.8 . . ?
C5 C6 H6 119.9 . . ?
C5 C6 C7 120.2(4) . . ?
C7 C6 H6 119.9 . . ?
C2 C7 H7 120.0 . . ?
C6 C7 C2 120.0(4) . . ?
C6 C7 H7 120.0 . . ?
N2 C8 C9 110.4(3) . . ?
N2 C8 C10 112.7(3) . . ?
N2 C8 C11 105.7(3) . . ?
C10 C8 C9 110.3(4) . . ?
C11 C8 C9 108.4(4) . . ?
C11 C8 C10 109.1(3) . . ?
C8 C9 H9A 109.5 . . ?
C8 C9 H9B 109.5 . . ?
C8 C9 H9C 109.5 . . ?
H9A C9 H9B 109.5 . . ?
H9A C9 H9C 109.5 . . ?
H9B C9 H9C 109.5 . . ?
C8 C10 H10A 109.5 . . ?
C8 C10 H10B 109.5 . . ?
C8 C10 H10C 109.5 . . ?
H10A C10 H10B 109.5 . . ?
H10A C10 H10C 109.5 . . ?
H10B C10 H10C 109.5 . . ?
C8 C11 H11A 109.5 . . ?
C8 C11 H11B 109.5 . . ?
C8 C11 H11C 109.5 . . ?
H11A C11 H11B 109.5 . . ?
H11A C11 H11C 109.5 . . ?
H11B C11 H11C 109.5 . . ?
N3 C12 C13 109.2(3) . . ?
N3 C12 C14 110.4(3) . . ?
N3 C12 C15 107.4(3) . . ?
C14 C12 C13 111.8(4) . . ?
C15 C12 C13 108.2(4) . . ?
C15 C12 C14 109.8(4) . . ?
C12 C13 H13A 109.5 . . ?
C12 C13 H13B 109.5 . . ?
C12 C13 H13C 109.5 . . ?
H13A C13 H13B 109.5 . . ?
H13A C13 H13C 109.5 . . ?
H13B C13 H13C 109.5 . . ?
C12 C14 H14A 109.5 . . ?
C12 C14 H14B 109.5 . . ?
C12 C14 H14C 109.5 . . ?
H14A C14 H14B 109.5 . . ?
H14A C14 H14C 109.5 . . ?
H14B C14 H14C 109.5 . . ?
C12 C15 H15A 109.5 . . ?
C12 C15 H15B 109.5 . . ?
C12 C15 H15C 109.5 . . ?
H15A C15 H15B 109.5 . . ?
H15A C15 H15C 109.5 . . ?
H15B C15 H15C 109.5 . . ?
C17 C16 P1 115.7(3) . . ?
C17 C16 C21 118.1(4) . . ?
C21 C16 P1 125.2(3) . . ?
C16 C17 H17 119.4 . . ?
C18 C17 C16 121.2(4) . . ?
C18 C17 H17 119.4 . . ?
C17 C18 H18 119.9 . . ?
C19 C18 C17 120.1(4) . . ?
C19 C18 H18 119.9 . . ?
C18 C19 H19 120.1 . . ?
C20 C19 C18 119.9(4) . . ?
C20 C19 H19 120.1 . . ?
C19 C20 H20 119.7 . . ?
C19 C20 C21 120.6(4) . . ?
C21 C20 H20 119.7 . . ?
C16 C21 H21 120.0 . . ?
C20 C21 C16 120.0(4) . . ?
C20 C21 H21 120.0 . . ?
C23 C22 P1 115.5(3) . . ?
C27 C22 P1 127.0(3) . . ?
C27 C22 C23 117.5(4) . . ?
C22 C23 H23 119.3 . . ?
C24 C23 C22 121.4(4) . . ?
C24 C23 H23 119.3 . . ?
C23 C24 H24 120.3 . . ?
C23 C24 C25 119.4(4) . . ?
C25 C24 H24 120.3 . . ?
C24 C25 H25 119.8 . . ?
C26 C25 C24 120.4(4) . . ?
C26 C25 H25 119.8 . . ?
C25 C26 H26 120.1 . . ?
C25 C26 C27 119.8(4) . . ?
C27 C26 H26 120.1 . . ?
C22 C27 H27 119.3 . . ?
C26 C27 C22 121.3(4) . . ?
C26 C27 H27 119.3 . . ?
C29 C28 N1 120.9(4) . . ?
C29 C28 C33 119.5(4) . . ?
C33 C28 N1 119.6(3) . . ?
C28 C29 C34 122.7(4) . . ?
C30 C29 C28 118.5(4) . . ?
C30 C29 C34 118.5(4) . . ?
C29 C30 H30 119.2 . . ?
C31 C30 C29 121.6(5) . . ?
C31 C30 H30 119.2 . . ?
C30 C31 H31 120.7 . . ?
C32 C31 C30 118.5(4) . . ?
C32 C31 H31 120.7 . . ?
C31 C32 H32 118.8 . . ?
C31 C32 C33 122.4(4) . . ?
C33 C32 H32 118.8 . . ?
C28 C33 C37 122.8(4) . . ?
C32 C33 C28 118.8(4) . . ?
C32 C33 C37 118.3(4) . . ?
C29 C34 H34 107.9 . . ?
C29 C34 C35 114.2(4) . . ?
C29 C34 C36 107.6(4) . . ?
C35 C34 H34 107.9 . . ?
C35 C34 C36 111.0(4) . . ?
C36 C34 H34 107.9 . . ?
C34 C35 H35A 109.5 . . ?
C34 C35 H35B 109.5 . . ?
C34 C35 H35C 109.5 . . ?
H35A C35 H35B 109.5 . . ?
H35A C35 H35C 109.5 . . ?
H35B C35 H35C 109.5 . . ?
C34 C36 H36A 109.5 . . ?
C34 C36 H36B 109.5 . . ?
C34 C36 H36C 109.5 . . ?
H36A C36 H36B 109.5 . . ?
H36A C36 H36C 109.5 . . ?
H36B C36 H36C 109.5 . . ?
C33 C37 H37 107.4 . . ?
C33 C37 C39 109.7(4) . . ?
C38 C37 C33 114.0(4) . . ?
C38 C37 H37 107.4 . . ?
C38 C37 C39 110.6(4) . . ?
C39 C37 H37 107.4 . . ?
C37 C38 H38A 109.5 . . ?
C37 C38 H38B 109.5 . . ?
C37 C38 H38C 109.5 . . ?
H38A C38 H38B 109.5 . . ?
H38A C38 H38C 109.5 . . ?
H38B C38 H38C 109.5 . . ?
C37 C39 H39A 109.5 . . ?
C37 C39 H39B 109.5 . . ?
C37 C39 H39C 109.5 . . ?
H39A C39 H39B 109.5 . . ?
H39A C39 H39C 109.5 . . ?
H39B C39 H39C 109.5 . . ?

loop_
_geom_bond_atom_site_label_1
_geom_bond_atom_site_label_2
_geom_bond_distance
_geom_bond_site_symmetry_2
_geom_bond_publ_flag
Cu1 Cu1 2.8674(14) 5_666 ?
Cu1 Cl1 2.367(5) 5_666 ?
Cu1 Cl1 2.323(5) . ?
Cu1 Cl1A 2.312(8) 5_666 ?
Cu1 Cl1A 2.297(7) . ?
Cu1 Si1 2.1835(14) . ?
P1 N1 1.741(3) . ?
P1 C16 1.842(4) . ?
P1 C22 1.840(4) . ?
Si1 N1 1.761(3) . ?
Si1 N2 1.867(3) . ?
Si1 N3 1.875(3) . ?
N1 C28 1.466(5) . ?
N2 C1 1.357(5) . ?
N2 C8 1.499(5) . ?
N3 C1 1.329(5) . ?
N3 C12 1.497(5) . ?
C1 C2 1.476(5) . ?
C2 C3 1.400(6) . ?
C2 C7 1.405(6) . ?
C3 H3 0.9500 . ?
C3 C4 1.389(6) . ?
C4 H4 0.9500 . ?
C4 C5 1.379(6) . ?
C5 H5 0.9500 . ?
C5 C6 1.382(6) . ?
C6 H6 0.9500 . ?
C6 C7 1.390(6) . ?
C7 H7 0.9500 . ?
C8 C9 1.539(6) . ?
C8 C10 1.533(6) . ?
C8 C11 1.523(6) . ?
C9 H9A 0.9800 . ?
C9 H9B 0.9800 . ?
C9 H9C 0.9800 . ?
C10 H10A 0.9800 . ?
C10 H10B 0.9800 . ?
C10 H10C 0.9800 . ?
C11 H11A 0.9800 . ?
C11 H11B 0.9800 . ?
C11 H11C 0.9800 . ?
C12 C13 1.537(6) . ?
C12 C14 1.531(6) . ?
C12 C15 1.521(6) . ?
C13 H13A 0.9800 . ?
C13 H13B 0.9800 . ?
C13 H13C 0.9800 . ?
C14 H14A 0.9800 . ?
C14 H14B 0.9800 . ?
C14 H14C 0.9800 . ?
C15 H15A 0.9800 . ?
C15 H15B 0.9800 . ?
C15 H15C 0.9800 . ?
C16 C17 1.394(6) . ?
C16 C21 1.409(6) . ?
C17 H17 0.9500 . ?
C17 C18 1.387(6) . ?
C18 H18 0.9500 . ?
C18 C19 1.381(7) . ?
C19 H19 0.9500 . ?
C19 C20 1.380(7) . ?
C20 H20 0.9500 . ?
C20 C21 1.395(6) . ?
C21 H21 0.9500 . ?
C22 C23 1.411(6) . ?
C22 C27 1.392(6) . ?
C23 H23 0.9500 . ?
C23 C24 1.381(6) . ?
C24 H24 0.9500 . ?
C24 C25 1.385(7) . ?
C25 H25 0.9500 . ?
C25 C26 1.384(6) . ?
C26 H26 0.9500 . ?
C26 C27 1.385(6) . ?
C27 H27 0.9500 . ?
C28 C29 1.406(6) . ?
C28 C33 1.412(6) . ?
C29 C30 1.402(6) . ?
C29 C34 1.519(6) . ?
C30 H30 0.9500 . ?
C30 C31 1.393(7) . ?
C31 H31 0.9500 . ?
C31 C32 1.364(7) . ?
C32 H32 0.9500 . ?
C32 C33 1.394(6) . ?
C33 C37 1.522(6) . ?
C34 H34 1.0000 . ?
C34 C35 1.532(6) . ?
C34 C36 1.543(6) . ?
C35 H35A 0.9800 . ?
C35 H35B 0.9800 . ?
C35 H35C 0.9800 . ?
C36 H36A 0.9800 . ?
C36 H36B 0.9800 . ?
C36 H36C 0.9800 . ?
C37 H37 1.0000 . ?
C37 C38 1.520(6) . ?
C37 C39 1.533(6) . ?
C38 H38A 0.9800 . ?
C38 H38B 0.9800 . ?
C38 H38C 0.9800 . ?
C39 H39A 0.9800 . ?
C39 H39B 0.9800 . ?
C39 H39C 0.9800 . ?

loop_
_geom_torsion_atom_site_label_1
_geom_torsion_atom_site_label_2
_geom_torsion_atom_site_label_3
_geom_torsion_atom_site_label_4
_geom_torsion
_geom_torsion_site_symmetry_1
_geom_torsion_site_symmetry_2
_geom_torsion_site_symmetry_3
_geom_torsion_site_symmetry_4
_geom_torsion_publ_flag
Cu1 Si1 N1 P1 -165.52(12) . . . . ?
Cu1 Si1 N1 C28 6.4(3) . . . . ?
Cu1 Si1 N2 C1 106.9(2) . . . . ?
Cu1 Si1 N2 C8 -34.0(4) . . . . ?
Cu1 Si1 N3 C1 -100.7(2) . . . . ?
Cu1 Si1 N3 C12 65.1(4) . . . . ?
P1 N1 C28 C29 -83.6(4) . . . . ?
P1 N1 C28 C33 93.3(4) . . . . ?
P1 C16 C17 C18 170.4(3) . . . . ?
P1 C16 C21 C20 -168.5(3) . . . . ?
P1 C22 C23 C24 178.6(3) . . . . ?
P1 C22 C27 C26 -177.0(3) . . . . ?
Si1 N1 C28 C29 104.6(4) . . . . ?
Si1 N1 C28 C33 -78.4(4) . . . . ?
Si1 N2 C1 N3 10.3(3) . . . . ?
Si1 N2 C1 C2 -171.8(3) . . . . ?
Si1 N2 C8 C9 67.6(4) . . . . ?
Si1 N2 C8 C10 -168.6(3) . . . . ?
Si1 N2 C8 C11 -49.4(5) . . . . ?
Si1 N3 C1 N2 -10.3(3) . . . . ?
Si1 N3 C1 C2 171.9(4) . . . . ?
Si1 N3 C12 C13 -95.7(5) . . . . ?
Si1 N3 C12 C14 141.0(4) . . . . ?
Si1 N3 C12 C15 21.3(6) . . . . ?
N1 P1 C16 C17 68.8(3) . . . . ?
N1 P1 C16 C21 -123.0(4) . . . . ?
N1 P1 C22 C23 -122.7(3) . . . . ?
N1 P1 C22 C27 55.6(4) . . . . ?
N1 Si1 N2 C1 -109.4(2) . . . . ?
N1 Si1 N2 C8 109.7(3) . . . . ?
N1 Si1 N3 C1 113.8(2) . . . . ?
N1 Si1 N3 C12 -80.3(4) . . . . ?
N1 C28 C29 C30 167.8(4) . . . . ?
N1 C28 C29 C34 -19.2(6) . . . . ?
N1 C28 C33 C32 -168.3(4) . . . . ?
N1 C28 C33 C37 16.1(6) . . . . ?
N2 Si1 N1 P1 53.8(2) . . . . ?
N2 Si1 N1 C28 -134.3(3) . . . . ?
N2 Si1 N3 C1 7.6(2) . . . . ?
N2 Si1 N3 C12 173.4(4) . . . . ?
N2 C1 C2 C3 95.6(5) . . . . ?
N2 C1 C2 C7 -80.3(5) . . . . ?
N3 Si1 N1 P1 -21.1(2) . . . . ?
N3 Si1 N1 C28 150.8(3) . . . . ?
N3 Si1 N2 C1 -7.4(2) . . . . ?
N3 Si1 N2 C8 -148.4(4) . . . . ?
N3 C1 C2 C3 -86.9(5) . . . . ?
N3 C1 C2 C7 97.1(5) . . . . ?
C1 N2 C8 C9 -61.7(5) . . . . ?
C1 N2 C8 C10 62.1(5) . . . . ?
C1 N2 C8 C11 -178.7(4) . . . . ?
C1 N3 C12 C13 66.3(5) . . . . ?
C1 N3 C12 C14 -57.0(5) . . . . ?
C1 N3 C12 C15 -176.7(4) . . . . ?
C1 C2 C3 C4 -174.8(4) . . . . ?
C1 C2 C7 C6 175.6(4) . . . . ?
C2 C3 C4 C5 -0.7(7) . . . . ?
C3 C2 C7 C6 -0.5(6) . . . . ?
C3 C4 C5 C6 -0.4(7) . . . . ?
C4 C5 C6 C7 1.0(7) . . . . ?
C5 C6 C7 C2 -0.5(6) . . . . ?
C7 C2 C3 C4 1.1(6) . . . . ?
C8 N2 C1 N3 154.4(3) . . . . ?
C8 N2 C1 C2 -27.7(6) . . . . ?
C12 N3 C1 N2 -178.7(4) . . . . ?
C12 N3 C1 C2 3.5(7) . . . . ?
C16 P1 N1 Si1 -111.5(2) . . . . ?
C16 P1 N1 C28 76.5(3) . . . . ?
C16 P1 C22 C23 124.9(3) . . . . ?
C16 P1 C22 C27 -56.7(4) . . . . ?
C16 C17 C18 C19 -0.7(7) . . . . ?
C17 C16 C21 C20 -0.5(6) . . . . ?
C17 C18 C19 C20 -0.7(8) . . . . ?
C18 C19 C20 C21 1.5(8) . . . . ?
C19 C20 C21 C16 -0.9(7) . . . . ?
C21 C16 C17 C18 1.3(6) . . . . ?
C22 P1 N1 Si1 139.1(2) . . . . ?
C22 P1 N1 C28 -32.8(3) . . . . ?
C22 P1 C16 C17 179.6(3) . . . . ?
C22 P1 C16 C21 -12.1(4) . . . . ?
C22 C23 C24 C25 -1.3(6) . . . . ?
C23 C22 C27 C26 1.3(6) . . . . ?
C23 C24 C25 C26 1.1(6) . . . . ?
C24 C25 C26 C27 0.3(6) . . . . ?
C25 C26 C27 C22 -1.5(6) . . . . ?
C27 C22 C23 C24 0.1(6) . . . . ?
C28 C29 C30 C31 3.5(7) . . . . ?
C28 C29 C34 C35 134.1(4) . . . . ?
C28 C29 C34 C36 -102.2(4) . . . . ?
C28 C33 C37 C38 -123.2(4) . . . . ?
C28 C33 C37 C39 112.2(4) . . . . ?
C29 C28 C33 C32 8.7(6) . . . . ?
C29 C28 C33 C37 -166.9(4) . . . . ?
C29 C30 C31 C32 2.7(8) . . . . ?
C30 C29 C34 C35 -52.9(5) . . . . ?
C30 C29 C34 C36 70.9(5) . . . . ?
C30 C31 C32 C33 -3.2(8) . . . . ?
C31 C32 C33 C28 -2.5(7) . . . . ?
C31 C32 C33 C37 173.3(4) . . . . ?
C32 C33 C37 C38 61.2(5) . . . . ?
C32 C33 C37 C39 -63.4(5) . . . . ?
C33 C28 C29 C30 -9.1(6) . . . . ?
C33 C28 C29 C34 163.9(4) . . . . ?
C34 C29 C30 C31 -169.8(4) . . . . ?

loop_
_smtbx_masks_void_nr
_smtbx_masks_void_average_x
_smtbx_masks_void_average_y
_smtbx_masks_void_average_z
_smtbx_masks_void_volume
_smtbx_masks_void_count_electrons
_smtbx_masks_void_content
1 -0.076 -0.348 0.000 885.6 220.6 '4 Toluene'
2 -0.226 -0.348 0.500 885.6 220.6 '4 Toluene'
3 0.133 0.248 0.324 10.9 0.0 ?
4 0.133 0.252 0.824 10.9 0.1 ?
5 0.367 0.748 0.324 10.9 0.0 ?
6 0.367 0.752 0.824 10.9 0.0 ?
7 0.633 0.248 0.176 10.9 0.0 ?
8 0.633 0.252 0.676 10.9 0.0 ?
9 0.867 0.748 0.176 10.9 0.0 ?
10 0.867 0.752 0.676 10.9 0.0 ?
